data_2013827
loop_
_publ_author_name
'Sonar, Vijayakumar N.'
'Parkin, Sean'
'Crooks, Peter A.'

_publ_section_title
;
 (<i>Z</i>)-3-(1-Methyl-1<i>H</i>-indol-3-yl)-2-(thiophen-3-yl)acrylonitrile
;
_journal_issue 3
_journal_name_full 'Acta Crystallographica Section C'
_journal_page_first o217
_journal_page_last o218
_journal_paper_doi 10.1107/S0108270104002550
_journal_volume 60
_journal_year 2004
_chemical_formula_iupac 'C16 H12 N2 S'
_chemical_formula_moiety 'C16 H12 N2 S'
_chemical_formula_sum 'C16 H12 N2 S'
_chemical_formula_weight 264.34
_chemical_name_systematic
;
(Z)-3-(1-Methyl-1H-indol-3-yl)-2-(thiophen-3-yl)acrylonitrile
;
_space_group_IT_number 14
_symmetry_cell_setting monoclinic
_symmetry_space_group_name_Hall '-P 2ybc'
_symmetry_space_group_name_H-M 'P 1 21/c 1'
_atom_sites_solution_hydrogens geom
_atom_sites_solution_primary direct
_atom_sites_solution_secondary difmap
_audit_creation_method SHELXL-97
_cell_angle_alpha 90.00
_cell_angle_beta 113.237(3)
_cell_angle_gamma 90.00
_cell_formula_units_Z 4
_cell_length_a 15.4031(8)
_cell_length_b 5.8621(4)
_cell_length_c 15.4902(9)
_cell_measurement_reflns_used 2486
_cell_measurement_temperature 90.0(2)
_cell_measurement_theta_max 25.35
_cell_measurement_theta_min 1.00
_cell_volume 1285.22(14)
_computing_cell_refinement 'SCALEPACK (Otwinowski & Minor, 1997)'
_computing_data_collection 'COLLECT (Nonius, 1999)'
_computing_data_reduction 'DENZO--SMN (Otwinowski & Minor, 1997)'
_computing_molecular_graphics 'XP in SHELXTL (Sheldrick, 1995)'
_computing_publication_material
;
SHELXL-97 (Sheldrick, 1997) and local procedures
;
_computing_structure_refinement 'SHELXL97 (Sheldrick, 1997)'
_computing_structure_solution 'SHELXS97 (Sheldrick, 1997)'
_diffrn_ambient_temperature 90.0(2)
_diffrn_detector_area_resol_mean 18
_diffrn_measured_fraction_theta_full 0.997
_diffrn_measured_fraction_theta_max 0.997
_diffrn_measurement_device_type 'Nonius KappaCCD diffractometer'
_diffrn_measurement_method '\w scans at fixed \c = 55\%'
_diffrn_radiation_monochromator graphite
_diffrn_radiation_source 'fine-focus sealed tube'
_diffrn_radiation_type MoK\a
_diffrn_radiation_wavelength 0.71073
_diffrn_reflns_av_R_equivalents 0.0502
_diffrn_reflns_av_sigmaI/netI 0.0613
_diffrn_reflns_limit_h_max 18
_diffrn_reflns_limit_h_min -18
_diffrn_reflns_limit_k_max 6
_diffrn_reflns_limit_k_min -6
_diffrn_reflns_limit_l_max 18
_diffrn_reflns_limit_l_min -18
_diffrn_reflns_number 4061
_diffrn_reflns_theta_full 25.00
_diffrn_reflns_theta_max 25.00
_diffrn_reflns_theta_min 1.44
_exptl_absorpt_coefficient_mu 0.237
_exptl_absorpt_correction_T_max 0.9882
_exptl_absorpt_correction_T_min 0.9110
_exptl_absorpt_correction_type multi-scan
_exptl_absorpt_process_details '(Scalepack; Otwinowski & Minor, 1997)'
_exptl_crystal_colour yellow
_exptl_crystal_density_diffrn 1.366
_exptl_crystal_density_method 'not measured'
_exptl_crystal_description 'splintered lath'
_exptl_crystal_F_000 552
_exptl_crystal_size_max 0.40
_exptl_crystal_size_mid 0.10
_exptl_crystal_size_min 0.05
_refine_diff_density_max 0.231
_refine_diff_density_min -0.307
_refine_ls_extinction_method none
_refine_ls_goodness_of_fit_ref 1.565
_refine_ls_hydrogen_treatment constr
_refine_ls_matrix_type full
_refine_ls_number_parameters 210
_refine_ls_number_reflns 2253
_refine_ls_number_restraints 249
_refine_ls_restrained_S_all 1.496
_refine_ls_R_factor_all 0.0859
_refine_ls_R_factor_gt 0.0517
_refine_ls_shift/su_max 0.023
_refine_ls_shift/su_mean 0.002
_refine_ls_structure_factor_coef Fsqd
_refine_ls_weighting_details 'calc w=1/[\s^2^(Fo^2^)+(0.0537P)^2^+0.4997P] where P=(Fo^2^+2Fc^2^)/3'
_refine_ls_weighting_scheme calc
_refine_ls_wR_factor_gt 0.1100
_refine_ls_wR_factor_ref 0.1255
_reflns_number_gt 1594
_reflns_number_total 2253
_reflns_threshold_expression I>2\s(I)
_cod_data_source_file na1640.cif
_cod_data_source_block I
_cod_original_cell_volume 1285.22(13)
_cod_original_sg_symbol_H-M 'P 21/c'
_cod_database_code 2013827
_cod_database_fobs_code 2013827

loop_
_symmetry_equiv_pos_as_xyz
'x, y, z'
'-x, y+1/2, -z+1/2'
'-x, -y, -z'
'x, -y-1/2, z-1/2'

loop_
_atom_site_label
_atom_site_fract_x
_atom_site_fract_y
_atom_site_fract_z
_atom_site_U_iso_or_equiv
_atom_site_adp_type
_atom_site_calc_flag
_atom_site_refinement_flags
_atom_site_occupancy
_atom_site_disorder_assembly
_atom_site_disorder_group
_atom_site_type_symbol
N1 0.17821(14) 0.4694(4) 0.52307(13) 0.0272(5) Uani d . 1 . . N
C1 0.10681(17) 0.6189(5) 0.45847(17) 0.0319(7) Uani d . 1 . . C
H1A 0.0439 0.5652 0.4508 0.048 Uiso calc R 1 . . H
H1B 0.1120 0.6179 0.3974 0.048 Uiso calc R 1 . . H
H1C 0.1163 0.7745 0.4837 0.048 Uiso calc R 1 . . H
C2 0.16214(17) 0.2776(5) 0.56377(16) 0.0282(6) Uani d . 1 . . C
H2 0.1013 0.2251 0.5567 0.034 Uiso calc R 1 . . H
C3 0.24576(17) 0.1690(4) 0.61668(15) 0.0251(6) Uani d . 1 . . C
C4 0.31928(17) 0.3060(5) 0.60580(15) 0.0251(6) Uani d . 1 . . C
C5 0.41763(17) 0.2901(5) 0.63978(16) 0.0297(6) Uani d . 1 . . C
H5 0.4499 0.1676 0.6797 0.036 Uiso calc R 1 . . H
C6 0.46720(18) 0.4551(5) 0.61448(17) 0.0319(7) Uani d . 1 . . C
H6 0.5341 0.4452 0.6372 0.038 Uiso calc R 1 . . H
C7 0.42025(18) 0.6379(5) 0.55556(17) 0.0329(7) Uani d . 1 . . C
H7 0.4560 0.7489 0.5392 0.040 Uiso calc R 1 . . H
C8 0.32334(18) 0.6586(5) 0.52122(16) 0.0287(6) Uani d . 1 . . C
H8 0.2914 0.7819 0.4816 0.034 Uiso calc R 1 . . H
C9 0.27420(16) 0.4902(4) 0.54735(15) 0.0251(6) Uani d . 1 . . C
C10 0.26214(17) -0.0316(4) 0.67420(15) 0.0261(6) Uani d . 1 A . C
H10 0.3256 -0.0843 0.6998 0.031 Uiso calc R 1 . . H
C11 0.20065(17) -0.1572(4) 0.69753(15) 0.0252(6) Uani d DU 1 . . C
C12 0.22589(17) -0.3566(4) 0.76036(15) 0.0265(6) Uani d PDU 0.754(3) A 1 C
C13 0.1592(6) -0.466(2) 0.7841(11) 0.0279(14) Uani d PDU 0.754(3) A 1 C
H13 0.0946 -0.4230 0.7614 0.034 Uiso calc PR 0.754(3) A 1 H
S1 0.20622(12) -0.6902(3) 0.85915(15) 0.0296(4) Uani d PDU 0.754(3) A 1 S
C14 0.3142(7) -0.635(2) 0.8613(8) 0.042(2) Uani d PDU 0.754(3) A 1 C
H14 0.3688 -0.7202 0.8982 0.051 Uiso calc PR 0.754(3) A 1 H
C15 0.3163(6) -0.459(2) 0.8056(13) 0.0282(12) Uani d PDU 0.754(3) A 1 C
H15 0.3715 -0.4095 0.7977 0.034 Uiso calc PR 0.754(3) A 1 H
C12' 0.22589(17) -0.3566(4) 0.76036(15) 0.0265(6) Uani d PDU 0.246(3) A 2 C
C13' 0.3175(18) -0.438(8) 0.801(4) 0.029(3) Uani d PDU 0.246(3) A 2 C
H13' 0.3690 -0.3725 0.7910 0.035 Uiso calc PR 0.246(3) A 2 H
S1' 0.3282(5) -0.6688(15) 0.8715(6) 0.0288(13) Uani d PDU 0.246(3) A 2 S
C14' 0.2121(14) -0.650(4) 0.851(2) 0.036(3) Uani d PDU 0.246(3) A 2 C
H14' 0.1831 -0.7438 0.8825 0.043 Uiso calc PR 0.246(3) A 2 H
C15' 0.1644(18) -0.492(7) 0.787(3) 0.029(3) Uani d PDU 0.246(3) A 2 C
H15' 0.0978 -0.4730 0.7634 0.034 Uiso calc PR 0.246(3) A 2 H
C16 0.10273(19) -0.0946(5) 0.66319(16) 0.0291(6) Uani d . 1 A . C
N2 0.02315(16) -0.0550(4) 0.63686(15) 0.0404(6) Uani d . 1 . . N

loop_
_atom_site_aniso_label
_atom_site_aniso_U_11
_atom_site_aniso_U_22
_atom_site_aniso_U_33
_atom_site_aniso_U_12
_atom_site_aniso_U_13
_atom_site_aniso_U_23
N1 0.0328(12) 0.0274(13) 0.0253(11) 0.0021(11) 0.0159(9) 0.0021(10)
C1 0.0323(15) 0.0351(17) 0.0305(14) 0.0091(13) 0.0149(12) 0.0059(12)
C2 0.0309(15) 0.0324(16) 0.0255(13) -0.0021(13) 0.0156(12) -0.0023(12)
C3 0.0289(14) 0.0277(15) 0.0199(12) 0.0003(13) 0.0110(11) -0.0027(11)
C4 0.0320(14) 0.0256(15) 0.0205(12) -0.0013(13) 0.0134(11) -0.0020(11)
C5 0.0315(15) 0.0348(16) 0.0233(13) -0.0004(13) 0.0115(11) 0.0007(12)
C6 0.0283(15) 0.0377(18) 0.0304(14) -0.0030(13) 0.0123(12) -0.0004(13)
C7 0.0350(15) 0.0368(17) 0.0316(14) -0.0066(14) 0.0180(12) 0.0021(13)
C8 0.0351(15) 0.0291(16) 0.0243(13) 0.0024(13) 0.0143(11) 0.0011(11)
C9 0.0276(14) 0.0296(15) 0.0218(12) -0.0006(13) 0.0137(11) -0.0047(12)
C10 0.0296(14) 0.0299(16) 0.0204(12) 0.0026(13) 0.0117(11) -0.0039(11)
C11 0.0290(13) 0.0290(15) 0.0203(12) -0.0007(12) 0.0124(10) -0.0032(11)
C12 0.0338(13) 0.0274(14) 0.0211(11) 0.0000(11) 0.0139(10) -0.0046(10)
C13 0.034(2) 0.029(3) 0.022(2) 0.0015(19) 0.0124(19) 0.001(2)
S1 0.0350(6) 0.0300(8) 0.0268(6) -0.0003(5) 0.0153(4) 0.0036(5)
C14 0.044(3) 0.042(4) 0.037(3) 0.007(3) 0.012(2) -0.006(3)
C15 0.035(2) 0.027(3) 0.027(3) -0.0015(19) 0.0160(16) -0.001(2)
C12' 0.0338(13) 0.0274(14) 0.0211(11) 0.0000(11) 0.0139(10) -0.0046(10)
C13' 0.036(4) 0.030(5) 0.024(4) -0.001(4) 0.014(4) 0.001(4)
S1' 0.030(2) 0.032(3) 0.027(2) 0.0004(19) 0.0151(18) -0.0012(17)
C14' 0.041(4) 0.037(4) 0.031(4) -0.005(4) 0.016(3) -0.004(4)
C15' 0.032(4) 0.032(4) 0.027(4) -0.001(4) 0.017(3) -0.005(4)
C16 0.0362(17) 0.0295(16) 0.0246(13) -0.0003(14) 0.0153(12) 0.0042(12)
N2 0.0369(15) 0.0448(16) 0.0427(13) 0.0031(13) 0.0193(11) 0.0111(12)

loop_
_atom_type_symbol
_atom_type_description
_atom_type_scat_dispersion_real
_atom_type_scat_dispersion_imag
_atom_type_scat_source
C C 0.0033 0.0016 'International Tables Vol C Tables 4.2.6.8 and 6.1.1.4'
H H 0.0000 0.0000 'International Tables Vol C Tables 4.2.6.8 and 6.1.1.4'
N N 0.0061 0.0033 'International Tables Vol C Tables 4.2.6.8 and 6.1.1.4'
S S 0.1246 0.1234 'International Tables Vol C Tables 4.2.6.8 and 6.1.1.4'

loop_
_geom_angle_atom_site_label_1
_geom_angle_atom_site_label_2
_geom_angle_atom_site_label_3
_geom_angle
_geom_angle_publ_flag
C2 N1 C9 108.6(2) ?
C2 N1 C1 126.3(2) y
C9 N1 C1 125.0(2) ?
N1 C1 H1A 109.5 ?
N1 C1 H1B 109.5 ?
H1A C1 H1B 109.5 ?
N1 C1 H1C 109.5 ?
H1A C1 H1C 109.5 ?
H1B C1 H1C 109.5 ?
N1 C2 C3 111.0(2) y
N1 C2 H2 124.5 ?
C3 C2 H2 124.5 ?
C2 C3 C10 129.8(2) y
C2 C3 C4 105.3(2) ?
C10 C3 C4 124.8(2) ?
C5 C4 C9 118.8(2) ?
C5 C4 C3 134.4(2) ?
C9 C4 C3 106.9(2) ?
C6 C5 C4 119.0(2) ?
C6 C5 H5 120.5 ?
C4 C5 H5 120.5 ?
C5 C6 C7 121.1(2) ?
C5 C6 H6 119.4 ?
C7 C6 H6 119.4 ?
C8 C7 C6 121.2(2) ?
C8 C7 H7 119.4 ?
C6 C7 H7 119.4 ?
C7 C8 C9 117.0(2) ?
C7 C8 H8 121.5 ?
C9 C8 H8 121.5 ?
N1 C9 C8 128.9(2) ?
N1 C9 C4 108.2(2) ?
C8 C9 C4 122.9(2) ?
C11 C10 C3 129.8(2) y
C11 C10 H10 115.1 ?
C3 C10 H10 115.1 ?
C10 C11 C16 120.3(2) y
C10 C11 C12 125.3(2) y
C16 C11 C12 114.4(2) y
C13 C12 C15 111.1(4) ?
C13 C12 C11 121.1(4) ?
C15 C12 C11 127.8(4) ?
C12 C13 S1 112.2(5) ?
C12 C13 H13 123.9 ?
S1 C13 H13 123.9 ?
C14 S1 C13 91.0(4) ?
C15 C14 S1 113.9(7) ?
C15 C14 H14 123.0 ?
S1 C14 H14 123.0 ?
C14 C15 C12 111.7(7) ?
C14 C15 H15 124.1 ?
C12 C15 H15 124.1 ?
S1' C13' H13' 123.5 ?
C14' S1' C13' 90.1(11) ?
C15' C14' S1' 114.3(16) ?
C15' C14' H14' 122.9 ?
S1' C14' H14' 122.9 ?
C14' C15' H15' 124.2 ?
N2 C16 C11 176.6(3) y

loop_
_geom_bond_atom_site_label_1
_geom_bond_atom_site_label_2
_geom_bond_site_symmetry_2
_geom_bond_distance
_geom_bond_publ_flag
N1 C2 . 1.359(3) y
N1 C9 . 1.380(3) y
N1 C1 . 1.453(3) ?
C1 H1A . 0.9800 ?
C1 H1B . 0.9800 ?
C1 H1C . 0.9800 ?
C2 C3 . 1.379(3) ?
C2 H2 . 0.9500 ?
C3 C10 . 1.436(3) y
C3 C4 . 1.451(3) ?
C4 C5 . 1.397(3) ?
C4 C9 . 1.404(3) ?
C5 C6 . 1.382(4) ?
C5 H5 . 0.9500 ?
C6 C7 . 1.408(4) ?
C6 H6 . 0.9500 ?
C7 C8 . 1.378(3) ?
C7 H7 . 0.9500 ?
C8 C9 . 1.398(3) ?
C8 H8 . 0.9500 ?
C10 C11 . 1.356(3) ?
C10 H10 . 0.9500 ?
C11 C16 . 1.435(4) y
C11 C12 . 1.472(3) y
C12 C13 . 1.379(8) ?
C12 C15 . 1.421(8) ?
C13 S1 . 1.712(7) y
C13 H13 . 0.9500 ?
S1 C14 . 1.682(10) y
C14 C15 . 1.355(12) ?
C14 H14 . 0.9500 ?
C15 H15 . 0.9500 ?
C13' S1' . 1.702(19) ?
C13' H13' . 0.9500 ?
S1' C14' . 1.693(17) ?
C14' C15' . 1.34(2) ?
C14' H14' . 0.9500 ?
C15' H15' . 0.9500 ?
C16 N2 . 1.152(3) y

loop_
_geom_hbond_atom_site_label_D
_geom_hbond_atom_site_label_H
_geom_hbond_atom_site_label_A
_geom_hbond_distance_DH
_geom_hbond_distance_HA
_geom_hbond_distance_DA
_geom_hbond_angle_DHA
_geom_hbond_publ_flag
C2 H2 C16 0.95 2.49 3.014(4) 115 y
C2 H2 N2 0.95 2.62 3.403(3) 140 y
C13 H13 C16 0.95 2.49 2.780(8) 98 y

loop_
_geom_torsion_atom_site_label_1
_geom_torsion_atom_site_label_2
_geom_torsion_atom_site_label_3
_geom_torsion_atom_site_label_4
_geom_torsion
_geom_torsion_publ_flag
C9 N1 C2 C3 1.0(3) ?
C1 N1 C2 C3 176.3(2) ?
N1 C2 C3 C10 177.1(2) ?
N1 C2 C3 C4 -1.0(3) ?
C2 C3 C4 C5 -179.5(3) ?
C10 C3 C4 C5 2.3(4) ?
C2 C3 C4 C9 0.6(3) ?
C10 C3 C4 C9 -177.6(2) ?
C9 C4 C5 C6 -0.3(3) ?
C3 C4 C5 C6 179.9(2) ?
C4 C5 C6 C7 0.1(4) ?
C5 C6 C7 C8 0.1(4) ?
C6 C7 C8 C9 -0.2(4) ?
C2 N1 C9 C8 179.3(2) ?
C1 N1 C9 C8 3.9(4) ?
C2 N1 C9 C4 -0.5(2) ?
C1 N1 C9 C4 -175.9(2) ?
C7 C8 C9 N1 -179.8(2) ?
C7 C8 C9 C4 0.0(3) ?
C5 C4 C9 N1 -179.9(2) ?
C3 C4 C9 N1 -0.1(2) ?
C5 C4 C9 C8 0.2(3) ?
C3 C4 C9 C8 -179.9(2) ?
C2 C3 C10 C11 -5.7(4) y
C4 C3 C10 C11 172.0(2) ?
C3 C10 C11 C16 0.0(4) ?
C3 C10 C11 C12 -177.6(2) ?
C10 C11 C12 C13 176.4(9) y
C16 C11 C12 C13 -1.3(10) ?
C10 C11 C12 C15 -2.0(12) ?
C16 C11 C12 C15 -179.7(12) ?
C15 C12 C13 S1 -0.4(17) ?
C11 C12 C13 S1 -179.1(6) ?
C12 C13 S1 C14 1.2(12) ?
C13 S1 C14 C15 -1.8(15) ?
S1 C14 C15 C12 2(2) ?
C13 C12 C15 C14 -1(2) ?
C11 C12 C15 C14 177.7(10) ?
C13' S1' C14' C15' 6(5) ?
C10 C11 C16 N2 164(4) y
C12 C11 C16 N2 -18(4) y
